data_7056872
loop_
_publ_author_name
'Gupta, Shalu'
'Milton, Marilyn D.'

_publ_section_title
;
 Synthesis of novel AIEE active pyridopyrazines and their applications as
 chromogenic and fluorogenic probes for Hg2+ detection in aqueous media
;
_journal_issue 4
_journal_name_full 'New Journal of Chemistry'
_journal_page_first 2838
_journal_paper_doi 10.1039/C7NJ04573E
_journal_volume 42
_journal_year 2018
_chemical_formula_sum 'C34 H20 Cl3 N5'
_chemical_formula_weight 604.90
_chemical_name_systematic GS-68
_space_group_IT_number 14
_space_group_name_Hall '-P 2yn'
_space_group_name_H-M_alt 'P 1 21/n 1'
_symmetry_cell_setting monoclinic
_symmetry_space_group_name_Hall '-P 2yn'
_symmetry_space_group_name_H-M 'P 1 21/n 1'
_atom_sites_solution_hydrogens geom
_atom_sites_solution_primary direct
_atom_sites_solution_secondary difmap
_audit_creation_method SHELXL-97
_audit_update_record
;
2017-11-16 deposited with the CCDC.
2018-01-11 downloaded from the CCDC.
;
_cell_angle_alpha 90.00(7)
_cell_angle_beta 102.514(7)
_cell_angle_gamma 90.00(6)
_cell_formula_units_Z 4
_cell_length_a 9.0622(7)
_cell_length_b 16.3810(13)
_cell_length_c 19.4841(16)
_cell_measurement_reflns_used 3916
_cell_measurement_temperature 298(2)
_cell_measurement_theta_max 21.0680
_cell_measurement_theta_min 3.2650
_cell_volume 2823.7(4)
_computing_structure_refinement 'SHELXL-97 (Sheldrick, 1997)'
_diffrn_ambient_temperature 298(2)
_diffrn_measured_fraction_theta_full 0.906
_diffrn_measured_fraction_theta_max 0.907
_diffrn_measurement_device_type 'Xcalibur, Sapphire3'
_diffrn_radiation_monochromator graphite
_diffrn_radiation_source 'fine-focus sealed tube'
_diffrn_radiation_type MoK\a
_diffrn_radiation_wavelength 0.71073
_diffrn_reflns_av_R_equivalents 0.0939
_diffrn_reflns_av_sigmaI/netI 0.1020
_diffrn_reflns_limit_h_max 12
_diffrn_reflns_limit_h_min -12
_diffrn_reflns_limit_k_max 22
_diffrn_reflns_limit_k_min -22
_diffrn_reflns_limit_l_max 24
_diffrn_reflns_limit_l_min -26
_diffrn_reflns_number 39972
_diffrn_reflns_theta_full 29.40
_diffrn_reflns_theta_max 29.40
_diffrn_reflns_theta_min 3.01
_exptl_absorpt_coefficient_mu 0.359
_exptl_crystal_density_diffrn 1.423
_exptl_crystal_density_method 'not measured'
_exptl_crystal_description prism
_exptl_crystal_F_000 1240
_exptl_crystal_size_max 0.24
_exptl_crystal_size_mid 0.16
_exptl_crystal_size_min 0.12
_refine_diff_density_max 0.517
_refine_diff_density_min -0.497
_refine_diff_density_rms 0.054
_refine_ls_extinction_method none
_refine_ls_goodness_of_fit_ref 1.022
_refine_ls_hydrogen_treatment mixed
_refine_ls_matrix_type full
_refine_ls_number_parameters 354
_refine_ls_number_reflns 7068
_refine_ls_number_restraints 0
_refine_ls_restrained_S_all 1.022
_refine_ls_R_factor_all 0.2076
_refine_ls_R_factor_gt 0.0923
_refine_ls_shift/su_max 0.000
_refine_ls_shift/su_mean 0.000
_refine_ls_structure_factor_coef Fsqd
_refine_ls_weighting_details 'calc w=1/[\s^2^(Fo^2^)+(0.0715P)^2^+1.9741P] where P=(Fo^2^+2Fc^2^)/3'
_refine_ls_weighting_scheme calc
_refine_ls_wR_factor_gt 0.1803
_refine_ls_wR_factor_ref 0.2316
_reflns_number_gt 3110
_reflns_number_total 7068
_reflns_threshold_expression >2sigma(I)
_cod_data_source_file c7nj04573e2.cif
_cod_data_source_block shelx
_cod_depositor_comments 'Adding full bibliography for 7056872.cif.'
_cod_original_cell_volume 2823.6(4)
_cod_database_code 7056872

loop_
_symmetry_equiv_pos_as_xyz
'x, y, z'
'-x+1/2, y+1/2, -z+1/2'
'-x, -y, -z'
'x-1/2, -y-1/2, z-1/2'

loop_
_atom_site_label
_atom_site_type_symbol
_atom_site_fract_x
_atom_site_fract_y
_atom_site_fract_z
_atom_site_U_iso_or_equiv
_atom_site_adp_type
_atom_site_occupancy
_atom_site_symmetry_multiplicity
_atom_site_calc_flag
_atom_site_refinement_flags
Cl1 Cl 0.29414(16) 0.82148(7) 0.59624(7) 0.0753(4) Uani 1 1 d .
Cl2 Cl 0.10707(18) 0.83249(8) 0.69771(8) 0.0895(5) Uani 1 1 d .
Cl3 Cl 0.2063(2) 0.97940(8) 0.64138(8) 0.0931(5) Uani 1 1 d .
N4 N 0.0183(4) 0.4060(2) 0.67780(18) 0.0526(9) Uiso 1 1 d .
N2 N 0.1565(4) 0.4064(2) 0.56347(19) 0.0570(10) Uiso 1 1 d .
C20 C 0.0567(4) 0.3364(2) 0.6519(2) 0.0448(10) Uani 1 1 d .
C23 C 0.1060(5) 0.1344(2) 0.7492(2) 0.0495(10) Uani 1 1 d .
H23 H 0.1734 0.0910 0.7573 0.059 Uiso 1 1 calc R
C5 C 0.2748(5) 0.0608(3) 0.4339(2) 0.0515(11) Uani 1 1 d .
C25 C -0.1149(5) 0.2008(3) 0.7688(2) 0.0512(11) Uani 1 1 d .
H25 H -0.1971 0.2027 0.7902 0.061 Uiso 1 1 calc R
C17 C 0.0268(7) 0.6176(4) 0.6429(5) 0.110(3) Uani 1 1 d .
H17 H -0.0059 0.6666 0.6584 0.132 Uiso 1 1 calc R
C10 C 0.2840(5) 0.2658(3) 0.5217(2) 0.0584(12) Uani 1 1 d .
H10 H 0.3455 0.3119 0.5276 0.070 Uiso 1 1 calc R
C24 C -0.0179(5) 0.1344(2) 0.7809(2) 0.0463(10) Uani 1 1 d .
N1 N 0.4843(5) -0.1936(3) 0.3106(2) 0.0780(12) Uiso 1 1 d .
C27 C -0.0469(4) 0.0647(2) 0.8246(2) 0.0468(10) Uani 1 1 d .
C21 C 0.0317(4) 0.2634(2) 0.6926(2) 0.0461(10) Uani 1 1 d .
C9 C 0.3181(5) 0.2016(3) 0.4830(2) 0.0596(12) Uani 1 1 d .
H9 H 0.4020 0.2052 0.4628 0.072 Uiso 1 1 calc R
C19 C 0.0444(5) 0.4776(2) 0.6473(2) 0.0549(11) Uani 1 1 d .
C14 C 0.1230(5) 0.3364(2) 0.5909(2) 0.0469(10) Uani 1 1 d .
C22 C 0.1310(5) 0.1973(2) 0.7062(2) 0.0496(11) Uani 1 1 d .
H22 H 0.2149 0.1958 0.6859 0.060 Uiso 1 1 calc R
C12 C 0.0691(5) 0.1937(2) 0.5416(2) 0.0512(11) Uani 1 1 d .
H12 H -0.0163 0.1905 0.5607 0.061 Uiso 1 1 calc R
C8 C 0.2302(5) 0.1311(2) 0.4729(2) 0.0513(11) Uani 1 1 d .
C11 C 0.1586(5) 0.2634(2) 0.5525(2) 0.0459(10) Uani 1 1 d .
C28 C -0.1068(5) 0.0758(3) 0.8839(2) 0.0573(12) Uani 1 1 d .
H28 H -0.1240 0.1286 0.8981 0.069 Uiso 1 1 calc R
C32 C -0.0212(5) -0.0146(3) 0.8053(2) 0.0594(12) Uani 1 1 d .
H32 H 0.0190 -0.0234 0.7659 0.071 Uiso 1 1 calc R
C2 C 0.3769(5) -0.0701(3) 0.3661(2) 0.0560(12) Uani 1 1 d .
C13 C 0.1048(5) 0.1292(3) 0.5029(2) 0.0540(11) Uani 1 1 d .
H13 H 0.0432 0.0831 0.4968 0.065 Uiso 1 1 calc R
C18 C -0.0017(5) 0.5485(3) 0.6736(3) 0.0688(14) Uani 1 1 d .
H18 H -0.0504 0.5484 0.7110 0.083 Uiso 1 1 calc R
C1 C 0.4366(5) -0.1380(3) 0.3342(3) 0.0648(13) Uani 1 1 d .
C29 C -0.1415(5) 0.0104(3) 0.9223(2) 0.0600(12) Uani 1 1 d .
H29 H -0.1814 0.0190 0.9618 0.072 Uiso 1 1 calc R
C7 C 0.3219(6) -0.0829(3) 0.4259(3) 0.0757(15) Uani 1 1 d .
H7 H 0.3196 -0.1352 0.4441 0.091 Uiso 1 1 calc R
C30 C -0.1159(5) -0.0682(3) 0.9011(2) 0.0523(11) Uani 1 1 d .
N5 N -0.1855(5) -0.1948(3) 0.9665(2) 0.0804(13) Uiso 1 1 d .
C6 C 0.2706(6) -0.0178(3) 0.4584(3) 0.0688(14) Uani 1 1 d .
H6 H 0.2319 -0.0270 0.4982 0.083 Uiso 1 1 calc R
C31 C -0.0540(5) -0.0808(3) 0.8430(2) 0.0621(13) Uani 1 1 d .
H31 H -0.0345 -0.1335 0.8296 0.075 Uiso 1 1 calc R
C15 C 0.1183(5) 0.4768(2) 0.5915(2) 0.0585(12) Uani 1 1 d .
C33 C -0.1553(5) -0.1375(3) 0.9384(3) 0.0633(13) Uani 1 1 d .
C26 C -0.0916(5) 0.2637(3) 0.7258(2) 0.0535(11) Uani 1 1 d .
H26 H -0.1587 0.3074 0.7185 0.064 Uiso 1 1 calc R
C16 C 0.1020(8) 0.6188(4) 0.5897(4) 0.106(2) Uani 1 1 d .
H16 H 0.1199 0.6694 0.5714 0.127 Uiso 1 1 calc R
C34 C 0.2541(6) 0.8778(3) 0.6666(2) 0.0695(14) Uani 1 1 d .
H34 H 0.3446 0.8785 0.7048 0.083 Uiso 1 1 calc R
C4 C 0.3278(6) 0.0722(3) 0.3727(2) 0.0647(13) Uani 1 1 d .
H4 H 0.3299 0.1245 0.3544 0.078 Uiso 1 1 calc R
C3 C 0.3774(6) 0.0072(3) 0.3386(3) 0.0669(13) Uani 1 1 d .
H3 H 0.4109 0.0156 0.2973 0.080 Uiso 1 1 calc R
N3 N 0.1546(6) 0.5496(3) 0.5602(3) 0.0996(15) Uiso 1 1 d .

loop_
_atom_site_aniso_label
_atom_site_aniso_U_11
_atom_site_aniso_U_22
_atom_site_aniso_U_33
_atom_site_aniso_U_23
_atom_site_aniso_U_13
_atom_site_aniso_U_12
Cl1 0.0946(10) 0.0632(8) 0.0731(9) -0.0085(6) 0.0289(7) 0.0086(7)
Cl2 0.1131(12) 0.0689(9) 0.0989(11) -0.0018(7) 0.0502(9) 0.0086(8)
Cl3 0.1515(15) 0.0522(8) 0.0798(10) -0.0042(6) 0.0346(10) 0.0126(8)
C20 0.044(2) 0.045(2) 0.046(2) -0.0029(19) 0.012(2) -0.0003(19)
C23 0.053(3) 0.043(2) 0.055(3) 0.000(2) 0.017(2) 0.003(2)
C5 0.058(3) 0.049(3) 0.051(3) -0.004(2) 0.019(2) 0.001(2)
C25 0.050(3) 0.057(3) 0.053(3) 0.000(2) 0.024(2) 0.000(2)
C17 0.081(5) 0.061(4) 0.172(8) -0.039(5) -0.008(5) 0.014(3)
C10 0.059(3) 0.057(3) 0.065(3) -0.005(2) 0.027(2) -0.013(2)
C24 0.049(2) 0.050(2) 0.043(2) -0.0012(18) 0.016(2) -0.003(2)
C27 0.047(2) 0.049(2) 0.046(2) -0.0014(19) 0.013(2) 0.000(2)
C21 0.045(2) 0.047(2) 0.048(2) -0.0058(19) 0.016(2) -0.003(2)
C9 0.064(3) 0.061(3) 0.063(3) -0.006(2) 0.035(2) -0.006(2)
C19 0.052(3) 0.045(2) 0.067(3) 0.001(2) 0.010(2) -0.001(2)
C14 0.052(3) 0.043(2) 0.045(2) -0.0018(18) 0.011(2) -0.004(2)
C22 0.051(3) 0.047(2) 0.056(3) -0.005(2) 0.024(2) 0.000(2)
C12 0.052(3) 0.052(3) 0.053(3) -0.003(2) 0.020(2) -0.003(2)
C8 0.060(3) 0.046(2) 0.051(3) 0.002(2) 0.019(2) -0.001(2)
C11 0.050(2) 0.047(2) 0.043(2) -0.0013(18) 0.014(2) -0.005(2)
C28 0.071(3) 0.045(2) 0.062(3) -0.005(2) 0.027(3) 0.004(2)
C32 0.076(3) 0.053(3) 0.057(3) -0.003(2) 0.032(3) 0.000(2)
C2 0.056(3) 0.057(3) 0.059(3) -0.010(2) 0.022(2) -0.001(2)
C13 0.059(3) 0.049(2) 0.059(3) -0.008(2) 0.023(2) -0.011(2)
C18 0.059(3) 0.039(3) 0.110(4) -0.025(3) 0.022(3) 0.004(2)
C1 0.068(3) 0.060(3) 0.070(3) -0.011(2) 0.021(3) 0.002(3)
C29 0.072(3) 0.062(3) 0.051(3) 0.003(2) 0.024(2) 0.000(2)
C7 0.102(4) 0.056(3) 0.083(4) 0.002(3) 0.049(3) 0.005(3)
C30 0.055(3) 0.054(3) 0.052(3) 0.008(2) 0.021(2) -0.004(2)
C6 0.091(4) 0.057(3) 0.071(3) 0.003(2) 0.047(3) 0.003(3)
C31 0.080(3) 0.044(2) 0.069(3) -0.001(2) 0.032(3) 0.000(2)
C15 0.073(3) 0.042(2) 0.059(3) 0.011(2) 0.009(3) -0.007(2)
C33 0.075(3) 0.057(3) 0.065(3) 0.002(2) 0.031(3) 0.000(3)
C26 0.054(3) 0.052(3) 0.057(3) -0.001(2) 0.016(2) 0.005(2)
C16 0.107(6) 0.056(4) 0.129(6) 0.021(4) -0.030(4) -0.010(4)
C34 0.094(4) 0.055(3) 0.058(3) -0.002(2) 0.014(3) 0.009(3)
C4 0.088(4) 0.053(3) 0.061(3) 0.003(2) 0.034(3) 0.006(3)
C3 0.084(4) 0.066(3) 0.061(3) -0.004(2) 0.038(3) 0.001(3)

loop_
_atom_type_symbol
_atom_type_description
_atom_type_scat_dispersion_real
_atom_type_scat_dispersion_imag
_atom_type_scat_source
C C 0.0033 0.0016 'International Tables Vol C Tables 4.2.6.8 and 6.1.1.4'
H H 0.0000 0.0000 'International Tables Vol C Tables 4.2.6.8 and 6.1.1.4'
N N 0.0061 0.0033 'International Tables Vol C Tables 4.2.6.8 and 6.1.1.4'
Cl Cl 0.1484 0.1585 'International Tables Vol C Tables 4.2.6.8 and 6.1.1.4'

loop_
_geom_angle_atom_site_label_1
_geom_angle_atom_site_label_2
_geom_angle_atom_site_label_3
_geom_angle
C20 N4 C19 119.4(4)
C14 N2 C15 118.2(4)
N4 C20 C14 120.3(4)
N4 C20 C21 114.1(3)
C14 C20 C21 125.6(3)
C22 C23 C24 121.6(4)
C22 C23 H23 119.2
C24 C23 H23 119.2
C6 C5 C4 117.7(4)
C6 C5 C8 121.1(4)
C4 C5 C8 121.1(4)
C26 C25 C24 121.2(4)
C26 C25 H25 119.4
C24 C25 H25 119.4
C18 C17 C16 122.3(6)
C18 C17 H17 118.8
C16 C17 H17 118.8
C9 C10 C11 121.2(4)
C9 C10 H10 119.4
C11 C10 H10 119.4
C25 C24 C23 117.8(4)
C25 C24 C27 121.2(4)
C23 C24 C27 121.0(4)
C32 C27 C28 117.8(4)
C32 C27 C24 120.3(4)
C28 C27 C24 121.8(4)
C22 C21 C26 117.4(4)
C22 C21 C20 124.1(4)
C26 C21 C20 118.1(4)
C10 C9 C8 121.6(4)
C10 C9 H9 119.2
C8 C9 H9 119.2
N4 C19 C18 118.1(5)
N4 C19 C15 119.5(4)
C18 C19 C15 122.4(4)
N2 C14 C20 120.3(4)
N2 C14 C11 113.7(4)
C20 C14 C11 126.1(3)
C23 C22 C21 120.7(4)
C23 C22 H22 119.6
C21 C22 H22 119.6
C13 C12 C11 121.0(4)
C13 C12 H12 119.5
C11 C12 H12 119.5
C13 C8 C9 117.1(4)
C13 C8 C5 122.6(4)
C9 C8 C5 120.3(4)
C12 C11 C10 117.3(4)
C12 C11 C14 123.8(4)
C10 C11 C14 118.7(4)
C29 C28 C27 121.6(4)
C29 C28 H28 119.2
C27 C28 H28 119.2
C31 C32 C27 121.6(4)
C31 C32 H32 119.2
C27 C32 H32 119.2
C3 C2 C7 120.0(4)
C3 C2 C1 120.8(4)
C7 C2 C1 119.2(4)
C12 C13 C8 121.7(4)
C12 C13 H13 119.2
C8 C13 H13 119.2
C17 C18 C19 116.6(5)
C17 C18 H18 121.7
C19 C18 H18 121.7
N1 C1 C2 177.8(5)
C28 C29 C30 119.2(4)
C28 C29 H29 120.4
C30 C29 H29 120.4
C6 C7 C2 119.5(4)
C6 C7 H7 120.3
C2 C7 H7 120.3
C31 C30 C29 120.3(4)
C31 C30 C33 119.2(4)
C29 C30 C33 120.5(4)
C7 C6 C5 122.0(4)
C7 C6 H6 119.0
C5 C6 H6 119.0
C32 C31 C30 119.6(4)
C32 C31 H31 120.2
C30 C31 H31 120.2
N2 C15 C19 122.0(4)
N2 C15 N3 116.2(5)
C19 C15 N3 121.8(4)
N5 C33 C30 177.5(5)
C25 C26 C21 121.2(4)
C25 C26 H26 119.4
C21 C26 H26 119.4
C17 C16 N3 124.9(6)
C17 C16 H16 117.6
N3 C16 H16 117.6
Cl2 C34 Cl1 110.6(3)
Cl2 C34 Cl3 109.8(3)
Cl1 C34 Cl3 111.0(3)
Cl2 C34 H34 108.5
Cl1 C34 H34 108.5
Cl3 C34 H34 108.5
C3 C4 C5 121.1(4)
C3 C4 H4 119.4
C5 C4 H4 119.4
C2 C3 C4 119.6(4)
C2 C3 H3 120.2
C4 C3 H3 120.2
C16 N3 C15 112.0(5)

loop_
_geom_bond_atom_site_label_1
_geom_bond_atom_site_label_2
_geom_bond_distance
Cl1 C34 1.754(5)
Cl2 C34 1.744(5)
Cl3 C34 1.764(5)
N4 C20 1.324(5)
N4 C19 1.359(5)
N2 C14 1.328(5)
N2 C15 1.353(5)
C20 C14 1.444(5)
C20 C21 1.480(5)
C23 C22 1.378(5)
C23 C24 1.394(5)
C23 H23 0.9300
C5 C6 1.377(6)
C5 C4 1.392(6)
C5 C8 1.484(6)
C25 C26 1.374(5)
C25 C24 1.388(5)
C25 H25 0.9300
C17 C18 1.331(8)
C17 C16 1.359(9)
C17 H17 0.9300
C10 C9 1.367(6)
C10 C11 1.397(5)
C10 H10 0.9300
C24 C27 1.482(5)
N1 C1 1.145(5)
C27 C32 1.387(6)
C27 C28 1.391(5)
C21 C22 1.398(5)
C21 C26 1.407(5)
C9 C8 1.391(6)
C9 H9 0.9300
C19 C18 1.372(6)
C19 C15 1.394(6)
C14 C11 1.482(5)
C22 H22 0.9300
C12 C13 1.376(5)
C12 C11 1.388(5)
C12 H12 0.9300
C8 C13 1.387(6)
C28 C29 1.382(6)
C28 H28 0.9300
C32 C31 1.378(6)
C32 H32 0.9300
C2 C3 1.377(6)
C2 C7 1.380(6)
C2 C1 1.436(6)
C13 H13 0.9300
C18 H18 0.9300
C29 C30 1.387(6)
C29 H29 0.9300
C7 C6 1.372(6)
C7 H7 0.9300
C30 C31 1.383(6)
C30 C33 1.433(6)
N5 C33 1.150(6)
C6 H6 0.9300
C31 H31 0.9300
C15 N3 1.410(6)
C26 H26 0.9300
C16 N3 1.401(8)
C16 H16 0.9300
C34 H34 0.9800
C4 C3 1.381(6)
C4 H4 0.9300
C3 H3 0.9300

loop_
_geom_torsion_atom_site_label_1
_geom_torsion_atom_site_label_2
_geom_torsion_atom_site_label_3
_geom_torsion_atom_site_label_4
_geom_torsion
C19 N4 C20 C14 -1.2(6)
C19 N4 C20 C21 176.2(4)
C26 C25 C24 C23 1.4(6)
C26 C25 C24 C27 -177.1(4)
C22 C23 C24 C25 -1.2(6)
C22 C23 C24 C27 177.4(4)
C25 C24 C27 C32 140.0(4)
C23 C24 C27 C32 -38.5(6)
C25 C24 C27 C28 -36.9(6)
C23 C24 C27 C28 144.6(4)
N4 C20 C21 C22 -140.1(4)
C14 C20 C21 C22 37.2(6)
N4 C20 C21 C26 33.3(5)
C14 C20 C21 C26 -149.4(4)
C11 C10 C9 C8 -0.4(7)
C20 N4 C19 C18 177.6(4)
C20 N4 C19 C15 -3.3(6)
C15 N2 C14 C20 -4.0(6)
C15 N2 C14 C11 175.3(4)
N4 C20 C14 N2 5.1(6)
C21 C20 C14 N2 -172.0(4)
N4 C20 C14 C11 -174.1(4)
C21 C20 C14 C11 8.8(7)
C24 C23 C22 C21 -0.3(6)
C26 C21 C22 C23 1.4(6)
C20 C21 C22 C23 174.8(4)
C10 C9 C8 C13 1.1(7)
C10 C9 C8 C5 -176.7(4)
C6 C5 C8 C13 -42.5(7)
C4 C5 C8 C13 140.0(5)
C6 C5 C8 C9 135.1(5)
C4 C5 C8 C9 -42.4(6)
C13 C12 C11 C10 1.2(6)
C13 C12 C11 C14 177.2(4)
C9 C10 C11 C12 -0.7(7)
C9 C10 C11 C14 -176.9(4)
N2 C14 C11 C12 -142.2(4)
C20 C14 C11 C12 37.1(6)
N2 C14 C11 C10 33.8(6)
C20 C14 C11 C10 -147.0(4)
C32 C27 C28 C29 -0.6(7)
C24 C27 C28 C29 176.4(4)
C28 C27 C32 C31 0.2(7)
C24 C27 C32 C31 -176.9(4)
C11 C12 C13 C8 -0.5(7)
C9 C8 C13 C12 -0.6(7)
C5 C8 C13 C12 177.1(4)
C16 C17 C18 C19 -2.1(9)
N4 C19 C18 C17 179.4(5)
C15 C19 C18 C17 0.4(7)
C3 C2 C1 N1 166(14)
C7 C2 C1 N1 -12(14)
C27 C28 C29 C30 0.0(7)
C3 C2 C7 C6 -1.2(8)
C1 C2 C7 C6 177.2(5)
C28 C29 C30 C31 1.2(7)
C28 C29 C30 C33 -177.9(4)
C2 C7 C6 C5 -1.3(8)
C4 C5 C6 C7 2.5(8)
C8 C5 C6 C7 -175.1(5)
C27 C32 C31 C30 0.9(7)
C29 C30 C31 C32 -1.6(7)
C33 C30 C31 C32 177.5(4)
C14 N2 C15 C19 -0.6(7)
C14 N2 C15 N3 -179.3(4)
N4 C19 C15 N2 4.4(7)
C18 C19 C15 N2 -176.5(4)
N4 C19 C15 N3 -176.9(4)
C18 C19 C15 N3 2.1(7)
C31 C30 C33 N5 -5(13)
C29 C30 C33 N5 174(13)
C24 C25 C26 C21 -0.3(6)
C22 C21 C26 C25 -1.1(6)
C20 C21 C26 C25 -175.0(4)
C18 C17 C16 N3 1.5(11)
C6 C5 C4 C3 -1.3(7)
C8 C5 C4 C3 176.3(4)
C7 C2 C3 C4 2.4(8)
C1 C2 C3 C4 -176.1(4)
C5 C4 C3 C2 -1.1(8)
C17 C16 N3 C15 1.0(9)
N2 C15 N3 C16 176.1(4)
C19 C15 N3 C16 -2.6(7)
